data_1512171
loop_
_publ_author_name
'Dong, Liao-Bin'
'Gao, Xiu'
'Liu, Fei'
'He, Juan'
'Wu, Xing-De'
'Li, Yan'
'Zhao, Qin-Shi'

_publ_section_title
;
 Isopalhinine A, a Unique PentacyclicLycopodiumAlkaloid fromPalhinhaea
 cernua
;
_journal_issue 14
_journal_name_full 'Organic Letters'
_journal_page_first 3570
_journal_paper_doi 10.1021/ol401411m
_journal_volume 15
_journal_year 2013
_chemical_absolute_configuration unk
_chemical_formula_moiety '2(C16 H21 N O4)'
_chemical_formula_sum 'C16 H21 N O4'
_chemical_formula_weight 291.34
_chemical_name_systematic
; 
 ? 
;
_space_group_IT_number 4
_symmetry_cell_setting monoclinic
_symmetry_space_group_name_Hall 'P 2yb'
_symmetry_space_group_name_H-M 'P 1 21 1'
_atom_sites_solution_hydrogens geom
_atom_sites_solution_primary direct
_atom_sites_solution_secondary difmap
_audit_creation_method SHELXL-97
_cell_angle_alpha 90.00
_cell_angle_beta 98.5890(10)
_cell_angle_gamma 90.00
_cell_formula_units_Z 4
_cell_length_a 11.6095(10)
_cell_length_b 8.1912(7)
_cell_length_c 14.3037(12)
_cell_measurement_reflns_used 9995
_cell_measurement_temperature 100(2)
_cell_measurement_theta_max 30.03
_cell_measurement_theta_min 2.45
_cell_volume 1345.0(2)
_computing_cell_refinement 'Bruker SAINT'
_computing_data_collection 'Bruker APEX2'
_computing_data_reduction 'Bruker SAINT'
_computing_molecular_graphics 'Bruker SHELXTL'
_computing_publication_material 'Bruker SHELXTL'
_computing_structure_refinement 'SHELXL-97 (Sheldrick, 2008)'
_computing_structure_solution 'SHELXS-97 (Sheldrick, 2008)'
_diffrn_ambient_temperature 100(2)
_diffrn_measured_fraction_theta_full 0.967
_diffrn_measured_fraction_theta_max 0.967
_diffrn_measurement_device_type 'Bruker APEX-II CCD'
_diffrn_measurement_method '\f and \w scans'
_diffrn_radiation_monochromator graphite
_diffrn_radiation_source 'fine-focus sealed tube'
_diffrn_radiation_type MoK\a
_diffrn_radiation_wavelength 0.71073
_diffrn_reflns_av_R_equivalents 0.0180
_diffrn_reflns_av_sigmaI/netI 0.0240
_diffrn_reflns_limit_h_max 15
_diffrn_reflns_limit_h_min -15
_diffrn_reflns_limit_k_max 11
_diffrn_reflns_limit_k_min -11
_diffrn_reflns_limit_l_max 19
_diffrn_reflns_limit_l_min -19
_diffrn_reflns_number 14376
_diffrn_reflns_theta_full 30.03
_diffrn_reflns_theta_max 30.03
_diffrn_reflns_theta_min 1.77
_exptl_absorpt_coefficient_mu 0.103
_exptl_absorpt_correction_T_max 0.9797
_exptl_absorpt_correction_T_min 0.9221
_exptl_absorpt_correction_type multi-scan
_exptl_absorpt_process_details sadabs
_exptl_crystal_colour colourless
_exptl_crystal_density_diffrn 1.439
_exptl_crystal_density_method 'not measured'
_exptl_crystal_description prism
_exptl_crystal_F_000 624
_exptl_crystal_size_max 0.80
_exptl_crystal_size_mid 0.39
_exptl_crystal_size_min 0.20
_refine_diff_density_max 0.324
_refine_diff_density_min -0.354
_refine_diff_density_rms 0.073
_refine_ls_abs_structure_details 'Flack H D (1983), Acta Cryst. A39, 876-881'
_refine_ls_abs_structure_Flack 0.0(4)
_refine_ls_extinction_method none
_refine_ls_goodness_of_fit_ref 1.052
_refine_ls_hydrogen_treatment constr
_refine_ls_matrix_type full
_refine_ls_number_parameters 383
_refine_ls_number_reflns 7156
_refine_ls_number_restraints 1
_refine_ls_restrained_S_all 1.052
_refine_ls_R_factor_all 0.0299
_refine_ls_R_factor_gt 0.0293
_refine_ls_shift/su_max 0.001
_refine_ls_shift/su_mean 0.000
_refine_ls_structure_factor_coef Fsqd
_refine_ls_weighting_details 'calc w=1/[\s^2^(Fo^2^)+(0.0540P)^2^+0.1528P] where P=(Fo^2^+2Fc^2^)/3'
_refine_ls_weighting_scheme calc
_refine_ls_wR_factor_gt 0.0783
_refine_ls_wR_factor_ref 0.0790
_reflns_number_gt 7037
_reflns_number_total 7156
_reflns_threshold_expression >2sigma(I)
_cod_data_source_file ol401411m_si_002.cif
_cod_data_source_block mo_fax_41a_0m
_cod_depositor_comments
;
The following automatic conversions were performed:

'_symmetry_cell_setting' value 'Monoclinic' changed to 'monoclinic'
according to /home/saulius/struct/CIF-dictionaries/cif_core.dic
dictionary named 'cif_core.dic' version 2.4.2 from 2011-04-26.

Automatic conversion script
Id: cif_fix_values 1891 2012-01-12 08:04:46Z andrius 
;
_cod_original_sg_symbol_H-M 'P 21'
_cod_database_code 1512171

loop_
_symmetry_equiv_pos_as_xyz
'x, y, z'
'-x, y+1/2, -z'

loop_
_atom_site_label
_atom_site_type_symbol
_atom_site_fract_x
_atom_site_fract_y
_atom_site_fract_z
_atom_site_U_iso_or_equiv
_atom_site_adp_type
_atom_site_occupancy
_atom_site_symmetry_multiplicity
_atom_site_calc_flag
_atom_site_refinement_flags
O13 O 0.44267(7) 0.64834(11) 1.11454(6) 0.01871(16) Uani 1 1 d .
O5 O 0.09721(6) 0.98481(9) 0.82682(5) 0.01349(14) Uani 1 1 d .
H5 H 0.0303 0.9667 0.7974 0.020 Uiso 1 1 calc R
O3 O 0.47715(6) 0.83827(11) 0.92200(5) 0.01748(15) Uani 1 1 d .
H3 H 0.5180 0.9232 0.9244 0.026 Uiso 1 1 calc R
O13' O 0.48335(7) 0.84351(11) 0.44682(5) 0.01852(16) Uani 1 1 d .
O3' O 0.67763(7) 1.13981(10) 0.46300(5) 0.01507(14) Uani 1 1 d .
H3' H 0.6331 1.1971 0.4907 0.023 Uiso 1 1 calc R
O5' O 0.98800(6) 0.83845(10) 0.61331(5) 0.01369(14) Uani 1 1 d .
H5' H 1.0273 0.7981 0.6619 0.021 Uiso 1 1 calc R
O6 O -0.02938(6) 0.77574(11) 0.93415(5) 0.01599(15) Uani 1 1 d .
N1' N 0.86761(7) 0.95142(10) 0.71156(6) 0.01072(15) Uani 1 1 d .
C13 C 0.37528(9) 0.75487(13) 1.08155(7) 0.01302(18) Uani 1 1 d .
C12 C 0.27668(8) 0.72575(12) 0.99990(7) 0.00989(16) Uani 1 1 d .
C4 C 0.27018(8) 0.86623(12) 0.92353(6) 0.00991(16) Uani 1 1 d .
C3 C 0.36862(8) 0.86618(13) 0.86189(7) 0.01359(18) Uani 1 1 d .
H3A H 0.3721 0.9784 0.8349 0.016 Uiso 1 1 calc R
C2 C 0.35387(9) 0.74697(14) 0.77942(7) 0.0161(2) Uani 1 1 d .
H2A H 0.4106 0.7720 0.7362 0.019 Uiso 1 1 calc R
H2B H 0.3678 0.6339 0.8029 0.019 Uiso 1 1 calc R
C1 C 0.23036(9) 0.76335(14) 0.72734(7) 0.01423(18) Uani 1 1 d .
H1A H 0.2174 0.8773 0.7051 0.017 Uiso 1 1 calc R
H1B H 0.2209 0.6915 0.6711 0.017 Uiso 1 1 calc R
C14 C 0.37778(9) 0.92267(14) 1.12540(7) 0.01702(19) Uani 1 1 d .
H14A H 0.4485 0.9819 1.1137 0.020 Uiso 1 1 calc R
H14B H 0.3794 0.9133 1.1946 0.020 Uiso 1 1 calc R
C15 C 0.26927(9) 1.01566(13) 1.08161(7) 0.01538(18) Uani 1 1 d .
H15 H 0.2670 1.1254 1.1119 0.018 Uiso 1 1 calc R
C16 C 0.27432(9) 1.03432(13) 0.97613(7) 0.01459(18) Uani 1 1 d .
H16A H 0.3470 1.0920 0.9677 0.018 Uiso 1 1 calc R
H16B H 0.2079 1.1022 0.9472 0.018 Uiso 1 1 calc R
C5 C 0.14619(8) 0.83723(12) 0.86553(6) 0.00952(16) Uani 1 1 d .
N1 N 0.14198(7) 0.71999(10) 0.78741(6) 0.01057(15) Uani 1 1 d .
C9 C 0.13904(9) 0.54195(13) 0.80561(7) 0.01411(18) Uani 1 1 d .
H9A H 0.1918 0.4887 0.7665 0.017 Uiso 1 1 calc R
H9B H 0.0592 0.5031 0.7821 0.017 Uiso 1 1 calc R
C10 C 0.17162(9) 0.47962(12) 0.90672(7) 0.01397(18) Uani 1 1 d .
H10A H 0.1799 0.3595 0.9039 0.017 Uiso 1 1 calc R
H10B H 0.1053 0.5023 0.9410 0.017 Uiso 1 1 calc R
C11 C 0.28187(8) 0.54751(12) 0.96593(7) 0.01200(17) Uani 1 1 d .
H11A H 0.3465 0.5384 0.9283 0.014 Uiso 1 1 calc R
H11B H 0.3016 0.4770 1.0223 0.014 Uiso 1 1 calc R
C7 C 0.15803(8) 0.75717(13) 1.03616(7) 0.01147(17) Uani 1 1 d .
H7 H 0.1343 0.6609 1.0718 0.014 Uiso 1 1 calc R
C6 C 0.07568(8) 0.78222(12) 0.94402(6) 0.01080(16) Uani 1 1 d .
C8 C 0.16215(9) 0.91585(14) 1.09652(7) 0.01616(19) Uani 1 1 d .
H8A H 0.0906 0.9808 1.0773 0.019 Uiso 1 1 calc R
H8B H 0.1663 0.8875 1.1642 0.019 Uiso 1 1 calc R
C13' C 0.58796(9) 0.82158(13) 0.45112(7) 0.01386(18) Uani 1 1 d .
C12' C 0.67218(8) 0.82369(12) 0.54382(6) 0.01093(17) Uani 1 1 d .
C4' C 0.79060(8) 0.91383(12) 0.53541(6) 0.00987(16) Uani 1 1 d .
C3' C 0.78135(9) 1.10176(12) 0.52752(7) 0.01192(17) Uani 1 1 d .
H3'1 H 0.8486 1.1389 0.4967 0.014 Uiso 1 1 calc R
C2' C 0.78889(9) 1.19502(13) 0.62018(7) 0.01512(19) Uani 1 1 d .
H2'1 H 0.7147 1.1847 0.6460 0.018 Uiso 1 1 calc R
H2'2 H 0.8032 1.3122 0.6095 0.018 Uiso 1 1 calc R
C1' C 0.88848(9) 1.12401(13) 0.68968(7) 0.01381(18) Uani 1 1 d .
H1'1 H 0.9618 1.1326 0.6625 0.017 Uiso 1 1 calc R
H1'2 H 0.8978 1.1885 0.7489 0.017 Uiso 1 1 calc R
C11' C 0.60616(8) 0.87937(14) 0.62416(7) 0.01453(18) Uani 1 1 d .
H11C H 0.5961 0.9993 0.6195 0.017 Uiso 1 1 calc R
H11D H 0.5274 0.8302 0.6130 0.017 Uiso 1 1 calc R
C10' C 0.66143(9) 0.83848(15) 0.72562(7) 0.01605(19) Uani 1 1 d .
H10C H 0.6016 0.8555 0.7673 0.019 Uiso 1 1 calc R
H10D H 0.6811 0.7208 0.7280 0.019 Uiso 1 1 calc R
C9' C 0.77067(8) 0.93317(14) 0.76769(7) 0.01426(18) Uani 1 1 d .
H9'1 H 0.7457 1.0442 0.7833 0.017 Uiso 1 1 calc R
H9'2 H 0.8027 0.8799 0.8281 0.017 Uiso 1 1 calc R
C5' C 0.87015(8) 0.85144(12) 0.62692(6) 0.01007(16) Uani 1 1 d .
C6' C 0.82449(9) 0.67474(12) 0.63668(7) 0.01231(17) Uani 1 1 d .
O6' O 0.87288(7) 0.57528(10) 0.69099(6) 0.02066(17) Uani 1 1 d .
C7' C 0.71853(9) 0.64604(12) 0.56184(7) 0.01269(17) Uani 1 1 d .
H7' H 0.6597 0.5749 0.5864 0.015 Uiso 1 1 calc R
C8' C 0.75813(10) 0.57168(13) 0.47111(7) 0.01669(19) Uani 1 1 d .
H8'1 H 0.8355 0.5198 0.4876 0.020 Uiso 1 1 calc R
H8'2 H 0.7020 0.4870 0.4441 0.020 Uiso 1 1 calc R
C15' C 0.76453(9) 0.70768(13) 0.39821(7) 0.01490(18) Uani 1 1 d .
H15' H 0.7993 0.6650 0.3432 0.018 Uiso 1 1 calc R
C16' C 0.83714(9) 0.84928(13) 0.44468(7) 0.01301(17) Uani 1 1 d .
H16C H 0.8362 0.9396 0.3986 0.016 Uiso 1 1 calc R
H16D H 0.9189 0.8130 0.4621 0.016 Uiso 1 1 calc R
C14' C 0.64124(9) 0.77113(15) 0.36549(7) 0.0176(2) Uani 1 1 d .
H14C H 0.6439 0.8657 0.3228 0.021 Uiso 1 1 calc R
H14D H 0.5934 0.6846 0.3304 0.021 Uiso 1 1 calc R

loop_
_atom_site_aniso_label
_atom_site_aniso_U_11
_atom_site_aniso_U_22
_atom_site_aniso_U_33
_atom_site_aniso_U_23
_atom_site_aniso_U_13
_atom_site_aniso_U_12
O13 0.0161(4) 0.0203(4) 0.0180(4) 0.0010(3) -0.0033(3) 0.0060(3)
O5 0.0138(3) 0.0101(3) 0.0150(3) 0.0029(3) -0.0031(2) 0.0015(3)
O3 0.0090(3) 0.0234(4) 0.0188(3) 0.0017(3) -0.0019(3) -0.0043(3)
O13' 0.0126(3) 0.0251(4) 0.0167(3) 0.0027(3) -0.0016(3) -0.0014(3)
O3' 0.0148(3) 0.0158(3) 0.0134(3) 0.0015(3) -0.0015(3) 0.0037(3)
O5' 0.0092(3) 0.0174(3) 0.0141(3) 0.0010(3) 0.0008(2) 0.0018(3)
O6 0.0103(3) 0.0207(4) 0.0171(3) 0.0008(3) 0.0024(2) 0.0011(3)
N1' 0.0114(3) 0.0100(4) 0.0104(3) -0.0005(3) 0.0008(3) -0.0005(3)
C13 0.0108(4) 0.0159(4) 0.0120(4) 0.0000(3) 0.0005(3) 0.0018(3)
C12 0.0094(4) 0.0098(4) 0.0104(4) 0.0005(3) 0.0011(3) 0.0017(3)
C4 0.0100(4) 0.0086(4) 0.0106(4) 0.0006(3) -0.0002(3) -0.0009(3)
C3 0.0100(4) 0.0167(5) 0.0135(4) 0.0016(4) 0.0001(3) -0.0037(3)
C2 0.0102(4) 0.0254(5) 0.0130(4) -0.0018(4) 0.0033(3) -0.0024(4)
C1 0.0120(4) 0.0213(5) 0.0096(4) 0.0003(3) 0.0025(3) -0.0016(4)
C14 0.0161(4) 0.0173(5) 0.0156(4) -0.0039(4) -0.0043(4) 0.0020(4)
C15 0.0166(4) 0.0135(4) 0.0145(4) -0.0041(3) -0.0026(3) 0.0029(4)
C16 0.0176(4) 0.0091(4) 0.0156(4) -0.0024(3) -0.0025(3) -0.0010(3)
C5 0.0103(4) 0.0085(4) 0.0094(4) 0.0007(3) 0.0003(3) -0.0003(3)
N1 0.0107(3) 0.0109(4) 0.0103(3) -0.0010(3) 0.0024(3) -0.0016(3)
C9 0.0151(4) 0.0101(4) 0.0161(4) -0.0020(3) -0.0012(3) -0.0002(3)
C10 0.0144(4) 0.0097(4) 0.0172(4) 0.0011(3) 0.0003(3) -0.0011(3)
C11 0.0125(4) 0.0091(4) 0.0139(4) 0.0008(3) 0.0003(3) 0.0023(3)
C7 0.0105(4) 0.0141(4) 0.0099(4) 0.0006(3) 0.0017(3) 0.0022(3)
C6 0.0114(4) 0.0097(4) 0.0113(4) 0.0002(3) 0.0016(3) 0.0012(3)
C8 0.0158(4) 0.0176(5) 0.0150(4) -0.0047(4) 0.0021(3) 0.0038(4)
C13' 0.0143(4) 0.0141(4) 0.0124(4) 0.0016(3) -0.0007(3) -0.0024(3)
C12' 0.0103(4) 0.0121(4) 0.0100(4) 0.0009(3) 0.0002(3) -0.0015(3)
C4' 0.0101(4) 0.0097(4) 0.0096(4) 0.0005(3) 0.0007(3) -0.0001(3)
C3' 0.0134(4) 0.0098(4) 0.0117(4) 0.0019(3) -0.0011(3) 0.0003(3)
C2' 0.0189(5) 0.0096(4) 0.0153(4) -0.0003(3) -0.0026(4) 0.0025(4)
C1' 0.0155(4) 0.0105(4) 0.0140(4) -0.0007(3) -0.0021(3) -0.0001(3)
C11' 0.0105(4) 0.0215(5) 0.0113(4) 0.0000(3) 0.0008(3) 0.0002(4)
C10' 0.0131(4) 0.0248(5) 0.0103(4) 0.0005(4) 0.0019(3) -0.0027(4)
C9' 0.0123(4) 0.0198(5) 0.0105(4) -0.0009(4) 0.0013(3) 0.0002(4)
C5' 0.0102(4) 0.0093(4) 0.0103(4) 0.0000(3) 0.0001(3) 0.0000(3)
C6' 0.0138(4) 0.0099(4) 0.0130(4) -0.0003(3) 0.0012(3) -0.0014(3)
O6' 0.0232(4) 0.0135(4) 0.0224(4) 0.0046(3) -0.0058(3) -0.0017(3)
C7' 0.0142(4) 0.0106(4) 0.0122(4) 0.0001(3) -0.0013(3) -0.0020(3)
C8' 0.0229(5) 0.0114(4) 0.0154(4) -0.0019(3) 0.0015(4) -0.0004(4)
C15' 0.0184(5) 0.0146(4) 0.0116(4) -0.0022(4) 0.0018(3) 0.0000(4)
C16' 0.0147(4) 0.0144(4) 0.0102(4) -0.0002(3) 0.0027(3) -0.0002(3)
C14' 0.0184(5) 0.0226(5) 0.0109(4) -0.0017(4) -0.0009(3) -0.0027(4)

loop_
_atom_type_symbol
_atom_type_description
_atom_type_scat_dispersion_real
_atom_type_scat_dispersion_imag
_atom_type_scat_source
C C 0.0033 0.0016 'International Tables Vol C Tables 4.2.6.8 and 6.1.1.4'
H H 0.0000 0.0000 'International Tables Vol C Tables 4.2.6.8 and 6.1.1.4'
N N 0.0061 0.0033 'International Tables Vol C Tables 4.2.6.8 and 6.1.1.4'
O O 0.0106 0.0060 'International Tables Vol C Tables 4.2.6.8 and 6.1.1.4'

loop_
_geom_angle_atom_site_label_1
_geom_angle_atom_site_label_2
_geom_angle_atom_site_label_3
_geom_angle
C5 O5 H5 109.5
C3 O3 H3 109.5
C3' O3' H3' 109.5
C5' O5' H5' 109.5
C5' N1' C1' 109.63(7)
C5' N1' C9' 120.07(8)
C1' N1' C9' 111.90(8)
O13 C13 C14 121.31(9)
O13 C13 C12 123.28(10)
C14 C13 C12 115.20(8)
C13 C12 C11 109.18(8)
C13 C12 C7 108.51(7)
C11 C12 C7 109.75(8)
C13 C12 C4 111.58(8)
C11 C12 C4 118.12(8)
C7 C12 C4 98.97(7)
C3 C4 C16 107.59(8)
C3 C4 C5 113.39(7)
C16 C4 C5 110.31(8)
C3 C4 C12 115.56(8)
C16 C4 C12 108.25(8)
C5 C4 C12 101.57(7)
O3 C3 C2 110.47(9)
O3 C3 C4 108.47(8)
C2 C3 C4 115.83(8)
O3 C3 H3A 107.2
C2 C3 H3A 107.2
C4 C3 H3A 107.2
C1 C2 C3 108.19(8)
C1 C2 H2A 110.1
C3 C2 H2A 110.1
C1 C2 H2B 110.1
C3 C2 H2B 110.1
H2A C2 H2B 108.4
N1 C1 C2 112.35(8)
N1 C1 H1A 109.1
C2 C1 H1A 109.1
N1 C1 H1B 109.1
C2 C1 H1B 109.1
H1A C1 H1B 107.9
C13 C14 C15 108.72(8)
C13 C14 H14A 109.9
C15 C14 H14A 109.9
C13 C14 H14B 109.9
C15 C14 H14B 109.9
H14A C14 H14B 108.3
C14 C15 C16 107.75(8)
C14 C15 C8 108.35(9)
C16 C15 C8 110.08(8)
C14 C15 H15 110.2
C16 C15 H15 110.2
C8 C15 H15 110.2
C15 C16 C4 112.57(8)
C15 C16 H16A 109.1
C4 C16 H16A 109.1
C15 C16 H16B 109.1
C4 C16 H16B 109.1
H16A C16 H16B 107.8
O5 C5 N1 107.19(7)
O5 C5 C6 107.88(7)
N1 C5 C6 113.54(8)
O5 C5 C4 111.19(7)
N1 C5 C4 115.16(8)
C6 C5 C4 101.71(7)
C5 N1 C1 109.78(8)
C5 N1 C9 120.57(8)
C1 N1 C9 112.02(8)
N1 C9 C10 119.09(8)
N1 C9 H9A 107.5
C10 C9 H9A 107.5
N1 C9 H9B 107.5
C10 C9 H9B 107.5
H9A C9 H9B 107.0
C9 C10 C11 118.11(8)
C9 C10 H10A 107.8
C11 C10 H10A 107.8
C9 C10 H10B 107.8
C11 C10 H10B 107.8
H10A C10 H10B 107.1
C10 C11 C12 116.71(8)
C10 C11 H11A 108.1
C12 C11 H11A 108.1
C10 C11 H11B 108.1
C12 C11 H11B 108.1
H11A C11 H11B 107.3
C6 C7 C8 109.32(8)
C6 C7 C12 101.86(7)
C8 C7 C12 111.44(8)
C6 C7 H7 111.3
C8 C7 H7 111.3
C12 C7 H7 111.3
O6 C6 C7 126.02(9)
O6 C6 C5 124.11(9)
C7 C6 C5 109.55(8)
C15 C8 C7 109.09(8)
C15 C8 H8A 109.9
C7 C8 H8A 109.9
C15 C8 H8B 109.9
C7 C8 H8B 109.9
H8A C8 H8B 108.3
O13' C13' C14' 121.65(9)
O13' C13' C12' 123.10(9)
C14' C13' C12' 114.90(8)
C13' C12' C11' 109.00(8)
C13' C12' C7' 107.07(8)
C11' C12' C7' 110.51(8)
C13' C12' C4' 113.02(8)
C11' C12' C4' 116.94(8)
C7' C12' C4' 99.55(7)
C3' C4' C16' 107.68(8)
C3' C4' C5' 114.25(8)
C16' C4' C5' 110.32(8)
C3' C4' C12' 114.76(8)
C16' C4' C12' 108.43(8)
C5' C4' C12' 101.21(7)
O3' C3' C2' 112.60(8)
O3' C3' C4' 107.76(8)
C2' C3' C4' 116.24(8)
O3' C3' H3'1 106.5
C2' C3' H3'1 106.5
C4' C3' H3'1 106.5
C3' C2' C1' 108.44(8)
C3' C2' H2'1 110.0
C1' C2' H2'1 110.0
C3' C2' H2'2 110.0
C1' C2' H2'2 110.0
H2'1 C2' H2'2 108.4
N1' C1' C2' 111.81(8)
N1' C1' H1'1 109.3
C2' C1' H1'1 109.3
N1' C1' H1'2 109.3
C2' C1' H1'2 109.3
H1'1 C1' H1'2 107.9
C10' C11' C12' 117.14(8)
C10' C11' H11C 108.0
C12' C11' H11C 108.0
C10' C11' H11D 108.0
C12' C11' H11D 108.0
H11C C11' H11D 107.3
C9' C10' C11' 117.79(9)
C9' C10' H10C 107.9
C11' C10' H10C 107.9
C9' C10' H10D 107.9
C11' C10' H10D 107.9
H10C C10' H10D 107.2
N1' C9' C10' 119.26(8)
N1' C9' H9'1 107.5
C10' C9' H9'1 107.5
N1' C9' H9'2 107.5
C10' C9' H9'2 107.5
H9'1 C9' H9'2 107.0
O5' C5' N1' 107.16(7)
O5' C5' C6' 106.98(8)
N1' C5' C6' 113.38(8)
O5' C5' C4' 111.73(7)
N1' C5' C4' 115.14(8)
C6' C5' C4' 102.23(7)
O6' C6' C7' 126.75(9)
O6' C6' C5' 123.70(9)
C7' C6' C5' 109.32(8)
C6' C7' C12' 101.22(8)
C6' C7' C8' 109.67(8)
C12' C7' C8' 111.30(8)
C6' C7' H7' 111.4
C12' C7' H7' 111.4
C8' C7' H7' 111.4
C15' C8' C7' 109.34(8)
C15' C8' H8'1 109.8
C7' C8' H8'1 109.8
C15' C8' H8'2 109.8
C7' C8' H8'2 109.8
H8'1 C8' H8'2 108.3
C16' C15' C14' 107.81(9)
C16' C15' C8' 109.59(8)
C14' C15' C8' 108.45(9)
C16' C15' H15' 110.3
C14' C15' H15' 110.3
C8' C15' H15' 110.3
C15' C16' C4' 112.33(8)
C15' C16' H16C 109.1
C4' C16' H16C 109.1
C15' C16' H16D 109.1
C4' C16' H16D 109.1
H16C C16' H16D 107.9
C13' C14' C15' 108.84(8)
C13' C14' H14C 109.9
C15' C14' H14C 109.9
C13' C14' H14D 109.9
C15' C14' H14D 109.9
H14C C14' H14D 108.3

loop_
_geom_bond_atom_site_label_1
_geom_bond_atom_site_label_2
_geom_bond_distance
O13 C13 1.2190(13)
O5 C5 1.4132(11)
O5 H5 0.8400
O3 C3 1.4337(12)
O3 H3 0.8400
O13' C13' 1.2201(13)
O3' C3' 1.4377(12)
O3' H3' 0.8400
O5' C5' 1.4145(11)
O5' H5' 0.8400
O6 C6 1.2078(12)
N1' C5' 1.4655(12)
N1' C1' 1.4758(13)
N1' C9' 1.4844(12)
C13 C14 1.5093(15)
C13 C12 1.5270(13)
C12 C11 1.5427(14)
C12 C7 1.5639(13)
C12 C4 1.5806(13)
C4 C3 1.5441(13)
C4 C16 1.5663(14)
C4 C5 1.5685(13)
C3 C2 1.5212(14)
C3 H3A 1.0000
C2 C1 1.5198(14)
C2 H2A 0.9900
C2 H2B 0.9900
C1 N1 1.4767(12)
C1 H1A 0.9900
C1 H1B 0.9900
C14 C15 1.5244(14)
C14 H14A 0.9900
C14 H14B 0.9900
C15 C16 1.5263(14)
C15 C8 1.5296(15)
C15 H15 1.0000
C16 H16A 0.9900
C16 H16B 0.9900
C5 N1 1.4686(12)
C5 C6 1.5518(13)
N1 C9 1.4827(13)
C9 C10 1.5270(14)
C9 H9A 0.9900
C9 H9B 0.9900
C10 C11 1.5301(14)
C10 H10A 0.9900
C10 H10B 0.9900
C11 H11A 0.9900
C11 H11B 0.9900
C7 C6 1.5220(13)
C7 C8 1.5572(14)
C7 H7 1.0000
C8 H8A 0.9900
C8 H8B 0.9900
C13' C14' 1.5100(14)
C13' C12' 1.5255(13)
C12' C11' 1.5425(13)
C12' C7' 1.5595(14)
C12' C4' 1.5808(13)
C4' C3' 1.5461(14)
C4' C16' 1.5701(13)
C4' C5' 1.5704(13)
C3' C2' 1.5209(14)
C3' H3'1 1.0000
C2' C1' 1.5231(14)
C2' H2'1 0.9900
C2' H2'2 0.9900
C1' H1'1 0.9900
C1' H1'2 0.9900
C11' C10' 1.5335(14)
C11' H11C 0.9900
C11' H11D 0.9900
C10' C9' 1.5311(14)
C10' H10C 0.9900
C10' H10D 0.9900
C9' H9'1 0.9900
C9' H9'2 0.9900
C5' C6' 1.5548(13)
C6' O6' 1.2052(13)
C6' C7' 1.5236(13)
C7' C8' 1.5636(14)
C7' H7' 1.0000
C8' C15' 1.5352(15)
C8' H8'1 0.9900
C8' H8'2 0.9900
C15' C16' 1.5266(14)
C15' C14' 1.5289(15)
C15' H15' 1.0000
C16' H16C 0.9900
C16' H16D 0.9900
C14' H14C 0.9900
C14' H14D 0.9900

loop_
_geom_hbond_atom_site_label_D
_geom_hbond_atom_site_label_H
_geom_hbond_atom_site_label_A
_geom_hbond_distance_DH
_geom_hbond_distance_HA
_geom_hbond_distance_DA
_geom_hbond_angle_DHA
_geom_hbond_site_symmetry_A
O5 H5 N1' 0.84 2.10 2.9301(11) 171.5 1_455
O3 H3 O13 0.84 2.00 2.7813(12) 154.6 2_657
O3' H3' O13' 0.84 2.10 2.9429(11) 177.0 2_656
O5' H5' N1 0.84 2.17 3.0016(11) 173.1 1_655

loop_
_geom_torsion_atom_site_label_1
_geom_torsion_atom_site_label_2
_geom_torsion_atom_site_label_3
_geom_torsion_atom_site_label_4
_geom_torsion
O13 C13 C12 C11 -2.48(13)
C14 C13 C12 C11 -177.20(8)
O13 C13 C12 C7 117.12(11)
C14 C13 C12 C7 -57.61(11)
O13 C13 C12 C4 -134.87(10)
C14 C13 C12 C4 50.40(11)
C13 C12 C4 C3 72.22(10)
C11 C12 C4 C3 -55.51(11)
C7 C12 C4 C3 -173.70(8)
C13 C12 C4 C16 -48.47(10)
C11 C12 C4 C16 -176.21(8)
C7 C12 C4 C16 65.61(9)
C13 C12 C4 C5 -164.61(7)
C11 C12 C4 C5 67.65(10)
C7 C12 C4 C5 -50.53(8)
C16 C4 C3 O3 76.91(10)
C5 C4 C3 O3 -160.82(8)
C12 C4 C3 O3 -44.14(11)
C16 C4 C3 C2 -158.25(9)
C5 C4 C3 C2 -35.98(12)
C12 C4 C3 C2 80.71(11)
O3 C3 C2 C1 171.03(8)
C4 C3 C2 C1 47.23(12)
C3 C2 C1 N1 -62.33(11)
O13 C13 C14 C15 -168.60(10)
C12 C13 C14 C15 6.24(12)
C13 C14 C15 C16 -62.52(11)
C13 C14 C15 C8 56.56(11)
C14 C15 C16 C4 63.33(11)
C8 C15 C16 C4 -54.64(11)
C3 C4 C16 C15 -132.03(9)
C5 C4 C16 C15 103.81(9)
C12 C4 C16 C15 -6.50(11)
C3 C4 C5 O5 -84.76(10)
C16 C4 C5 O5 35.99(10)
C12 C4 C5 O5 150.61(7)
C3 C4 C5 N1 37.40(11)
C16 C4 C5 N1 158.14(8)
C12 C4 C5 N1 -87.24(9)
C3 C4 C5 C6 160.63(8)
C16 C4 C5 C6 -78.63(9)
C12 C4 C5 C6 35.99(8)
O5 C5 N1 C1 73.20(9)
C6 C5 N1 C1 -167.77(8)
C4 C5 N1 C1 -51.08(10)
O5 C5 N1 C9 -154.33(8)
C6 C5 N1 C9 -35.30(12)
C4 C5 N1 C9 81.39(11)
C2 C1 N1 C5 65.16(11)
C2 C1 N1 C9 -71.60(11)
C5 N1 C9 C10 -15.63(13)
C1 N1 C9 C10 115.90(10)
N1 C9 C10 C11 -46.69(13)
C9 C10 C11 C12 71.83(12)
C13 C12 C11 C10 161.92(8)
C7 C12 C11 C10 43.10(11)
C4 C12 C11 C10 -69.22(11)
C13 C12 C7 C6 161.12(8)
C11 C12 C7 C6 -79.65(9)
C4 C12 C7 C6 44.66(9)
C13 C12 C7 C8 44.65(10)
C11 C12 C7 C8 163.88(8)
C4 C12 C7 C8 -71.80(9)
C8 C7 C6 O6 -78.96(13)
C12 C7 C6 O6 163.04(10)
C8 C7 C6 C5 94.66(9)
C12 C7 C6 C5 -23.34(10)
O5 C5 C6 O6 48.66(13)
N1 C5 C6 O6 -69.98(13)
C4 C5 C6 O6 165.70(10)
O5 C5 C6 C7 -125.11(8)
N1 C5 C6 C7 116.25(9)
C4 C5 C6 C7 -8.07(10)
C14 C15 C8 C7 -67.92(10)
C16 C15 C8 C7 49.68(11)
C6 C7 C8 C15 -97.58(9)
C12 C7 C8 C15 14.24(11)
O13' C13' C12' C11' -7.44(14)
C14' C13' C12' C11' 179.26(9)
O13' C13' C12' C7' 112.12(11)
C14' C13' C12' C7' -61.18(11)
O13' C13' C12' C4' -139.27(10)
C14' C13' C12' C4' 47.42(12)
C13' C12' C4' C3' 72.99(11)
C11' C12' C4' C3' -54.80(11)
C7' C12' C4' C3' -173.75(8)
C13' C12' C4' C16' -47.42(11)
C11' C12' C4' C16' -175.21(8)
C7' C12' C4' C16' 65.84(8)
C13' C12' C4' C5' -163.47(8)
C11' C12' C4' C5' 68.74(10)
C7' C12' C4' C5' -50.21(8)
C16' C4' C3' O3' 77.80(9)
C5' C4' C3' O3' -159.29(7)
C12' C4' C3' O3' -43.02(10)
C16' C4' C3' C2' -154.77(8)
C5' C4' C3' C2' -31.86(12)
C12' C4' C3' C2' 84.41(10)
O3' C3' C2' C1' 169.65(8)
C4' C3' C2' C1' 44.65(12)
C5' N1' C1' C2' 66.87(10)
C9' N1' C1' C2' -68.91(10)
C3' C2' C1' N1' -62.71(11)
C13' C12' C11' C10' 160.84(9)
C7' C12' C11' C10' 43.43(12)
C4' C12' C11' C10' -69.45(12)
C12' C11' C10' C9' 71.89(13)
C5' N1' C9' C10' -13.24(14)
C1' N1' C9' C10' 117.38(10)
C11' C10' C9' N1' -47.85(14)
C1' N1' C5' O5' 73.93(9)
C9' N1' C5' O5' -154.47(8)
C1' N1' C5' C6' -168.26(8)
C9' N1' C5' C6' -36.66(12)
C1' N1' C5' C4' -51.02(10)
C9' N1' C5' C4' 80.59(11)
C3' C4' C5' O5' -88.03(10)
C16' C4' C5' O5' 33.43(11)
C12' C4' C5' O5' 148.08(8)
C3' C4' C5' N1' 34.50(11)
C16' C4' C5' N1' 155.96(8)
C12' C4' C5' N1' -89.39(9)
C3' C4' C5' C6' 157.88(8)
C16' C4' C5' C6' -80.66(9)
C12' C4' C5' C6' 33.99(8)
O5' C5' C6' O6' 51.85(13)
N1' C5' C6' O6' -66.06(13)
C4' C5' C6' O6' 169.39(10)
O5' C5' C6' C7' -122.97(8)
N1' C5' C6' C7' 119.12(9)
C4' C5' C6' C7' -5.43(9)
O6' C6' C7' C12' 159.67(11)
C5' C6' C7' C12' -25.71(9)
O6' C6' C7' C8' -82.67(13)
C5' C6' C7' C8' 91.95(9)
C13' C12' C7' C6' 163.88(8)
C11' C12' C7' C6' -77.53(9)
C4' C12' C7' C6' 46.07(8)
C13' C12' C7' C8' 47.41(10)
C11' C12' C7' C8' 166.00(8)
C4' C12' C7' C8' -70.39(9)
C6' C7' C8' C15' -98.93(10)
C12' C7' C8' C15' 12.24(11)
C7' C8' C15' C16' 51.24(11)
C7' C8' C15' C14' -66.21(11)
C14' C15' C16' C4' 63.02(10)
C8' C15' C16' C4' -54.84(11)
C3' C4' C16' C15' -131.28(9)
C5' C4' C16' C15' 103.43(9)
C12' C4' C16' C15' -6.57(11)
O13' C13' C14' C15' -164.21(10)
C12' C13' C14' C15' 9.20(13)
C16' C15' C14' C13' -64.12(11)
C8' C15' C14' C13' 54.47(11)
